data_7053711
loop_
_publ_author_name
'Lee, Joo-Ho'
'Fan, Hongjun'
'Pink, Maren'
'Caulton, Kenneth G.'

_publ_section_title
;
 Reactivity of ?NO with an osmium polyhydride: Reductive elimination and
 reductive nitrosylation on the path from odd- to even-electron molecules
;
_journal_issue 6
_journal_name_full 'New Journal of Chemistry'
_journal_page_first 838
_journal_paper_doi 10.1039/b702078c
_journal_volume 31
_journal_year 2007
_chemical_formula_moiety 'C22 H53 N3 O2.50 OS P2 SI2'
_chemical_formula_sum 'C22 H53 N3 O2.5 Os P2 Si2'
_chemical_formula_weight 707.99
_chemical_name_systematic
;

?

;
_space_group_IT_number 114
_symmetry_cell_setting tetragonal
_symmetry_space_group_name_Hall 'P -4 2n'
_symmetry_space_group_name_H-M 'P -4 21 c'
_atom_sites_solution_hydrogens geom
_atom_sites_solution_primary direct
_atom_sites_solution_secondary difmap
_audit_creation_method SHELXL-97
_cell_angle_alpha 90.00
_cell_angle_beta 90.00
_cell_angle_gamma 90.00
_cell_formula_units_Z 8
_cell_length_a 23.2509(16)
_cell_length_b 23.2509(16)
_cell_length_c 11.4920(16)
_cell_measurement_reflns_used 5557
_cell_measurement_temperature 130(2)
_cell_measurement_theta_max 26.1
_cell_measurement_theta_min 2.5
_cell_volume 6212.6(11)
_computing_cell_refinement 'SAINT (Bruker, 2003)'
_computing_data_collection 'SMART (Bruker, 2001)'
_computing_data_reduction 'SAINT (Bruker, 2003)'
_computing_molecular_graphics 'SHELXTL (Bruker, 2003), XTEL (loc. libr.)'
_computing_publication_material 'SHELXTL (Bruker, 2003)'
_computing_structure_refinement 'SHELXL-97 (Sheldrick, 1997)'
_computing_structure_solution 'SIR-2004 (Burla et al., 2005)'
_diffrn_ambient_temperature 130(2)
_diffrn_detector 'CCD area detector'
_diffrn_detector_area_resol_mean 44.52
_diffrn_detector_type 'Bruker SMART 6000'
_diffrn_measured_fraction_theta_full 0.998
_diffrn_measured_fraction_theta_max 0.998
_diffrn_measurement_details '0.30 degree frames measured for 40 seconds each'
_diffrn_measurement_device 'three-circle goniometer with fixed chi'
_diffrn_measurement_device_type 'Bruker Platform goniometer'
_diffrn_measurement_method \w-scans
_diffrn_radiation_monochromator graphite
_diffrn_radiation_source 'fine-focus sealed tube'
_diffrn_radiation_type MoK\a
_diffrn_radiation_wavelength 0.71073
_diffrn_reflns_av_R_equivalents 0.0800
_diffrn_reflns_av_sigmaI/netI 0.0326
_diffrn_reflns_limit_h_max 29
_diffrn_reflns_limit_h_min -29
_diffrn_reflns_limit_k_max 29
_diffrn_reflns_limit_k_min -29
_diffrn_reflns_limit_l_max 14
_diffrn_reflns_limit_l_min -14
_diffrn_reflns_number 99082
_diffrn_reflns_theta_full 26.50
_diffrn_reflns_theta_max 26.50
_diffrn_reflns_theta_min 1.75
_exptl_absorpt_coefficient_mu 4.309
_exptl_absorpt_correction_T_max 0.8134
_exptl_absorpt_correction_T_min 0.6258
_exptl_absorpt_correction_type multi-scan
_exptl_absorpt_process_details 'SADABS, R. Blessing; 1995'
_exptl_crystal_colour yellow
_exptl_crystal_density_diffrn 1.514
_exptl_crystal_density_method 'not measured'
_exptl_crystal_description plate
_exptl_crystal_F_000 2880
_exptl_crystal_size_max 0.12
_exptl_crystal_size_mid 0.10
_exptl_crystal_size_min 0.05
_refine_diff_density_max 1.602
_refine_diff_density_min -0.638
_refine_diff_density_rms 0.095
_refine_ls_abs_structure_details 'Flack H D (1983), Acta Cryst. A39, 876-881'
_refine_ls_abs_structure_Flack -0.012(7)
_refine_ls_extinction_method none
_refine_ls_goodness_of_fit_ref 1.066
_refine_ls_hydrogen_treatment riding
_refine_ls_matrix_type full
_refine_ls_number_parameters 310
_refine_ls_number_reflns 6436
_refine_ls_number_restraints 7
_refine_ls_restrained_S_all 1.080
_refine_ls_R_factor_all 0.0331
_refine_ls_R_factor_gt 0.0252
_refine_ls_shift/su_max 0.001
_refine_ls_shift/su_mean 0.000
_refine_ls_structure_factor_coef Fsqd
_refine_ls_weighting_details 'calc w=1/[\s^2^(Fo^2^)+(0.0277P)^2^+8.9145P] where P=(Fo^2^+2Fc^2^)/3'
_refine_ls_weighting_scheme calc
_refine_ls_wR_factor_gt 0.0593
_refine_ls_wR_factor_ref 0.0631
_reflns_number_gt 5810
_reflns_number_total 6436
_reflns_threshold_expression >2sigma(I)
_cod_data_source_file b702078csup1.cif
_cod_data_source_block 06013a
_cod_depositor_comments
;
The following automatic conversions were performed:

'_symmetry_cell_setting' value 'Tetragonal' changed to 'tetragonal'
according to /home/saulius/struct/CIF-dictionaries/cif_core.dic
dictionary named 'cif_core.dic' version 2.4.2 from 2011-04-26.

Automatic conversion script
Id: cif_fix_values 1891 2012-01-12 08:04:46Z andrius 
;
_cod_original_sg_symbol_H-M P-42(1)c
_cod_original_formula_sum 'C22 H53 N3 O2.50 Os P2 Si2'
_cod_database_code 7053711

loop_
_symmetry_equiv_pos_as_xyz
'x, y, z'
'-x, -y, z'
'x+1/2, -y+1/2, -z+1/2'
'-x+1/2, y+1/2, -z+1/2'
'y+1/2, x+1/2, z+1/2'
'-y+1/2, -x+1/2, z+1/2'
'-y, x, -z'
'y, -x, -z'

loop_
_atom_site_label
_atom_site_type_symbol
_atom_site_fract_x
_atom_site_fract_y
_atom_site_fract_z
_atom_site_U_iso_or_equiv
_atom_site_adp_type
_atom_site_occupancy
_atom_site_symmetry_multiplicity
_atom_site_calc_flag
_atom_site_refinement_flags
_atom_site_disorder_assembly
_atom_site_disorder_group
Os1 Os 0.728419(8) 0.011728(7) 0.835561(18) 0.02170(5) Uani 1 1 d . . .
H1OS H 0.7065 0.0731 0.7790 0.035(16) Uiso 1 1 d R A .
O2 O 0.61541(19) -0.0020(2) 0.9422(4) 0.0535(12) Uani 1 1 d . . .
N2 N 0.6613(2) 0.00122(19) 0.8989(4) 0.0294(10) Uani 1 1 d . A .
O3 O 0.7793(5) -0.0545(3) 0.9181(9) 0.0393(11) Uani 0.50 1 d PDU A 1
N3 N 0.7662(4) -0.0997(3) 0.9684(8) 0.0393(11) Uani 0.50 1 d PDU A 1
O4 O 0.7198(4) -0.1046(3) 0.9744(7) 0.0393(11) Uani 0.50 1 d PDU A 1
O3D O 0.8138(4) -0.0708(3) 0.9409(7) 0.0393(11) Uani 0.50 1 d PU A 2
N3D N 0.7606(5) -0.0697(5) 0.9240(11) 0.0393(11) Uani 0.50 1 d PU A 2
P1 P 0.76300(6) 0.07186(6) 0.99456(12) 0.0278(3) Uani 1 1 d . A .
P2 P 0.70400(6) -0.03460(5) 0.65172(13) 0.0279(3) Uani 1 1 d . A .
Si1 Si 0.86747(5) 0.04189(6) 0.84284(16) 0.0283(3) Uani 1 1 d . . .
Si2 Si 0.80955(7) 0.04191(7) 0.61068(13) 0.0313(3) Uani 1 1 d . . .
N1 N 0.80721(19) 0.02990(19) 0.7582(4) 0.0267(10) Uani 1 1 d . A .
C1 C 0.9170(3) -0.0211(3) 0.8528(7) 0.0523(17) Uani 1 1 d . A .
H1A H 0.8958 -0.0544 0.8826 0.078 Uiso 1 1 calc R . .
H1B H 0.9488 -0.0119 0.9057 0.078 Uiso 1 1 calc R . .
H1C H 0.9323 -0.0299 0.7754 0.078 Uiso 1 1 calc R . .
C2 C 0.9162(3) 0.1014(3) 0.7870(6) 0.0428(15) Uani 1 1 d . A .
H2A H 0.9346 0.0889 0.7145 0.064 Uiso 1 1 calc R . .
H2B H 0.9457 0.1098 0.8453 0.064 Uiso 1 1 calc R . .
H2C H 0.8933 0.1360 0.7723 0.064 Uiso 1 1 calc R . .
C3 C 0.8405(2) 0.0644(3) 0.9921(5) 0.0346(12) Uani 1 1 d . A .
H3A H 0.8523 0.0353 1.0503 0.041 Uiso 1 1 calc R . .
H3B H 0.8584 0.1015 1.0140 0.041 Uiso 1 1 calc R . .
C4 C 0.7416(3) 0.0524(3) 1.1487(5) 0.0419(14) Uani 1 1 d . . .
C5 C 0.7835(3) 0.0769(4) 1.2390(5) 0.058(2) Uani 1 1 d . A .
H5A H 0.7704 0.0666 1.3173 0.087 Uiso 1 1 calc R . .
H5B H 0.7850 0.1188 1.2315 0.087 Uiso 1 1 calc R . .
H5C H 0.8219 0.0608 1.2258 0.087 Uiso 1 1 calc R . .
C6 C 0.6803(3) 0.0731(3) 1.1774(6) 0.0527(17) Uani 1 1 d . A .
H6A H 0.6699 0.0605 1.2559 0.079 Uiso 1 1 calc R . .
H6B H 0.6532 0.0568 1.1210 0.079 Uiso 1 1 calc R . .
H6C H 0.6789 0.1152 1.1733 0.079 Uiso 1 1 calc R . .
C7 C 0.7427(3) -0.0123(3) 1.1617(6) 0.0493(16) Uani 1 1 d . A .
H7A H 0.7360 -0.0226 1.2433 0.074 Uiso 1 1 calc R . .
H7B H 0.7804 -0.0270 1.1372 0.074 Uiso 1 1 calc R . .
H7C H 0.7126 -0.0294 1.1130 0.074 Uiso 1 1 calc R . .
C8 C 0.7459(3) 0.1507(2) 0.9694(5) 0.0397(14) Uani 1 1 d . . .
C9 C 0.6817(3) 0.1583(3) 0.9403(6) 0.0504(17) Uani 1 1 d . A .
H9A H 0.6745 0.1982 0.9167 0.076 Uiso 1 1 calc R . .
H9B H 0.6585 0.1492 1.0092 0.076 Uiso 1 1 calc R . .
H9C H 0.6712 0.1323 0.8766 0.076 Uiso 1 1 calc R . .
C10 C 0.7629(3) 0.1901(3) 1.0714(6) 0.0535(18) Uani 1 1 d . A .
H10A H 0.7570 0.2304 1.0491 0.080 Uiso 1 1 calc R . .
H10B H 0.8035 0.1840 1.0907 0.080 Uiso 1 1 calc R . .
H10C H 0.7390 0.1811 1.1393 0.080 Uiso 1 1 calc R . .
C11 C 0.7813(3) 0.1697(3) 0.8640(5) 0.0475(16) Uani 1 1 d . A .
H11A H 0.7678 0.2074 0.8373 0.071 Uiso 1 1 calc R . .
H11B H 0.7769 0.1416 0.8012 0.071 Uiso 1 1 calc R . .
H11C H 0.8220 0.1724 0.8860 0.071 Uiso 1 1 calc R . .
C12 C 0.8776(3) 0.0147(4) 0.5395(5) 0.0527(18) Uani 1 1 d . A .
H12A H 0.9092 0.0414 0.5557 0.079 Uiso 1 1 calc R . .
H12B H 0.8717 0.0119 0.4552 0.079 Uiso 1 1 calc R . .
H12C H 0.8871 -0.0234 0.5707 0.079 Uiso 1 1 calc R . .
C13 C 0.8026(3) 0.1192(3) 0.5686(5) 0.0425(15) Uani 1 1 d . A .
H13A H 0.8347 0.1411 0.6017 0.064 Uiso 1 1 calc R . .
H13B H 0.7662 0.1346 0.5985 0.064 Uiso 1 1 calc R . .
H13C H 0.8033 0.1226 0.4836 0.064 Uiso 1 1 calc R . .
C14 C 0.7449(3) 0.0056(3) 0.5454(4) 0.0343(14) Uani 1 1 d . A .
H14A H 0.7197 0.0351 0.5097 0.041 Uiso 1 1 calc R . .
H14B H 0.7577 -0.0208 0.4829 0.041 Uiso 1 1 calc R . .
C15 C 0.7280(3) -0.1111(2) 0.6307(5) 0.0442(15) Uani 1 1 d . . .
C16 C 0.6990(4) -0.1520(3) 0.7184(6) 0.063(2) Uani 1 1 d . A .
H16A H 0.7134 -0.1912 0.7067 0.094 Uiso 1 1 calc R . .
H16B H 0.6573 -0.1513 0.7066 0.094 Uiso 1 1 calc R . .
H16C H 0.7079 -0.1394 0.7979 0.094 Uiso 1 1 calc R . .
C17 C 0.7167(4) -0.1342(3) 0.5074(7) 0.073(2) Uani 1 1 d . A .
H17A H 0.7379 -0.1702 0.4962 0.109 Uiso 1 1 calc R . .
H17B H 0.7294 -0.1058 0.4500 0.109 Uiso 1 1 calc R . .
H17C H 0.6754 -0.1414 0.4977 0.109 Uiso 1 1 calc R . .
C18 C 0.7935(3) -0.1110(3) 0.6531(7) 0.0547(17) Uani 1 1 d . A .
H18A H 0.8076 -0.1507 0.6552 0.082 Uiso 1 1 calc R . .
H18B H 0.8014 -0.0924 0.7278 0.082 Uiso 1 1 calc R . .
H18C H 0.8129 -0.0900 0.5906 0.082 Uiso 1 1 calc R . .
C19 C 0.6264(3) -0.0255(3) 0.6062(5) 0.0371(13) Uani 1 1 d . . .
C20 C 0.5873(3) -0.0682(3) 0.6696(7) 0.0507(15) Uani 1 1 d . A .
H20A H 0.5470 -0.0583 0.6549 0.076 Uiso 1 1 calc R . .
H20B H 0.5950 -0.0665 0.7534 0.076 Uiso 1 1 calc R . .
H20C H 0.5950 -0.1072 0.6412 0.076 Uiso 1 1 calc R . .
C21 C 0.6189(3) -0.0334(4) 0.4727(5) 0.060(2) Uani 1 1 d . A .
H21A H 0.5784 -0.0282 0.4520 0.089 Uiso 1 1 calc R . .
H21B H 0.6314 -0.0721 0.4504 0.089 Uiso 1 1 calc R . .
H21C H 0.6423 -0.0047 0.4317 0.089 Uiso 1 1 calc R . .
C22 C 0.6080(3) 0.0360(3) 0.6358(6) 0.0495(18) Uani 1 1 d . A .
H22A H 0.5717 0.0448 0.5963 0.074 Uiso 1 1 calc R . .
H22B H 0.6377 0.0630 0.6099 0.074 Uiso 1 1 calc R . .
H22C H 0.6028 0.0396 0.7201 0.074 Uiso 1 1 calc R . .

loop_
_atom_site_aniso_label
_atom_site_aniso_U_11
_atom_site_aniso_U_22
_atom_site_aniso_U_33
_atom_site_aniso_U_23
_atom_site_aniso_U_13
_atom_site_aniso_U_12
Os1 0.02272(9) 0.02263(9) 0.01976(8) 0.00037(8) 0.00018(10) -0.00233(7)
O2 0.040(3) 0.075(3) 0.046(2) -0.010(3) 0.013(2) -0.022(2)
N2 0.031(3) 0.031(2) 0.026(2) -0.0043(19) 0.0057(19) -0.0077(18)
O3 0.065(3) 0.021(2) 0.0322(19) 0.0048(16) -0.012(2) 0.004(2)
N3 0.065(3) 0.021(2) 0.0322(19) 0.0048(16) -0.012(2) 0.004(2)
O4 0.065(3) 0.021(2) 0.0322(19) 0.0048(16) -0.012(2) 0.004(2)
O3D 0.065(3) 0.021(2) 0.0322(19) 0.0048(16) -0.012(2) 0.004(2)
N3D 0.065(3) 0.021(2) 0.0322(19) 0.0048(16) -0.012(2) 0.004(2)
P1 0.0292(7) 0.0334(7) 0.0208(6) -0.0034(6) -0.0004(5) -0.0046(6)
P2 0.0335(7) 0.0281(6) 0.0221(7) -0.0020(6) -0.0005(6) -0.0067(5)
Si1 0.0235(6) 0.0332(7) 0.0282(7) 0.0044(7) -0.0015(7) -0.0031(5)
Si2 0.0307(8) 0.0426(9) 0.0205(7) -0.0004(6) 0.0038(6) -0.0074(7)
N1 0.023(2) 0.030(2) 0.027(2) 0.0021(18) 0.0031(18) -0.0022(18)
C1 0.042(3) 0.047(4) 0.069(5) 0.010(4) -0.004(4) 0.007(3)
C2 0.041(3) 0.049(4) 0.039(3) 0.005(3) 0.000(3) -0.012(3)
C3 0.033(3) 0.047(3) 0.024(3) 0.004(2) -0.008(2) -0.006(2)
C4 0.042(3) 0.064(4) 0.019(3) 0.000(3) -0.001(2) -0.006(3)
C5 0.065(5) 0.089(5) 0.020(3) 0.001(3) -0.009(3) -0.028(4)
C6 0.053(4) 0.075(4) 0.031(3) -0.005(3) 0.009(3) -0.005(3)
C7 0.055(4) 0.067(4) 0.027(3) 0.010(4) -0.006(3) -0.002(3)
C8 0.053(4) 0.035(3) 0.032(3) -0.006(2) -0.001(3) 0.004(3)
C9 0.054(4) 0.044(4) 0.053(4) -0.007(3) -0.003(3) 0.018(3)
C10 0.077(5) 0.042(4) 0.042(4) -0.014(3) 0.003(3) -0.009(3)
C11 0.064(4) 0.035(3) 0.044(4) 0.002(3) 0.007(3) -0.005(3)
C12 0.042(4) 0.079(5) 0.037(3) -0.009(3) 0.014(3) -0.009(4)
C13 0.047(4) 0.052(4) 0.029(3) 0.008(3) -0.006(3) -0.015(3)
C14 0.039(3) 0.048(3) 0.016(2) 0.002(3) 0.000(2) -0.005(3)
C15 0.070(4) 0.024(3) 0.039(3) -0.008(2) 0.003(3) -0.005(3)
C16 0.095(6) 0.037(4) 0.057(5) 0.009(3) -0.008(4) -0.005(4)
C17 0.116(7) 0.050(4) 0.053(4) -0.025(4) -0.011(5) -0.001(4)
C18 0.069(4) 0.046(4) 0.049(4) -0.007(4) 0.010(4) 0.018(3)
C19 0.037(3) 0.044(3) 0.031(3) 0.005(3) -0.009(2) -0.013(3)
C20 0.042(3) 0.065(4) 0.046(3) 0.005(4) -0.007(4) -0.024(3)
C21 0.047(4) 0.097(6) 0.034(4) 0.008(4) -0.014(3) -0.032(4)
C22 0.038(3) 0.057(4) 0.053(5) 0.009(3) -0.018(3) 0.000(3)

loop_
_atom_type_symbol
_atom_type_description
_atom_type_scat_dispersion_real
_atom_type_scat_dispersion_imag
_atom_type_scat_source
C C 0.0033 0.0016 'International Tables Vol C Tables 4.2.6.8 and 6.1.1.4'
H H 0.0000 0.0000 'International Tables Vol C Tables 4.2.6.8 and 6.1.1.4'
N N 0.0061 0.0033 'International Tables Vol C Tables 4.2.6.8 and 6.1.1.4'
O O 0.0106 0.0060 'International Tables Vol C Tables 4.2.6.8 and 6.1.1.4'
Si Si 0.0817 0.0704 'International Tables Vol C Tables 4.2.6.8 and 6.1.1.4'
P P 0.1023 0.0942 'International Tables Vol C Tables 4.2.6.8 and 6.1.1.4'
Os Os -1.2165 7.6030 'International Tables Vol C Tables 4.2.6.8 and 6.1.1.4'

loop_
_geom_angle_atom_site_label_1
_geom_angle_atom_site_label_2
_geom_angle_atom_site_label_3
_geom_angle
N2 Os1 N1 176.2(2)
N2 Os1 O3 102.0(3)
N1 Os1 O3 81.4(3)
N2 Os1 N3D 89.5(4)
N1 Os1 N3D 94.0(3)
O3 Os1 N3D 14.3(4)
N2 Os1 P1 93.61(14)
N1 Os1 P1 85.02(13)
O3 Os1 P1 84.2(3)
N3D Os1 P1 91.9(3)
N2 Os1 P2 95.25(14)
N1 Os1 P2 85.68(13)
O3 Os1 P2 101.1(3)
N3D Os1 P2 95.5(3)
P1 Os1 P2 168.46(5)
N2 Os1 H1OS 90.5
N1 Os1 H1OS 85.9
O3 Os1 H1OS 163.5
N3D Os1 H1OS 176.2
P1 Os1 H1OS 84.3
P2 Os1 H1OS 88.2
O2 N2 Os1 175.5(5)
N3 O3 Os1 132.5(9)
O4 N3 O3 111.3(10)
O3D N3D Os1 114.3(8)
C3 P1 C4 104.6(3)
C3 P1 C8 107.4(3)
C4 P1 C8 108.5(3)
C3 P1 Os1 105.2(2)
C4 P1 Os1 118.5(2)
C8 P1 Os1 111.76(19)
C14 P2 C15 104.3(3)
C14 P2 C19 104.9(3)
C15 P2 C19 110.7(3)
C14 P2 Os1 103.57(19)
C15 P2 Os1 117.4(2)
C19 P2 Os1 114.4(2)
N1 Si1 C1 114.1(3)
N1 Si1 C2 114.2(3)
C1 Si1 C2 103.0(3)
N1 Si1 C3 106.6(2)
C1 Si1 C3 111.3(3)
C2 Si1 C3 107.6(3)
N1 Si2 C13 114.1(3)
N1 Si2 C14 107.2(2)
C13 Si2 C14 105.1(3)
N1 Si2 C12 113.5(3)
C13 Si2 C12 106.4(3)
C14 Si2 C12 110.3(3)
Si2 N1 Si1 120.2(3)
Si2 N1 Os1 118.8(3)
Si1 N1 Os1 120.4(2)
Si1 C1 H1A 109.5
Si1 C1 H1B 109.5
H1A C1 H1B 109.5
Si1 C1 H1C 109.5
H1A C1 H1C 109.5
H1B C1 H1C 109.5
Si1 C2 H2A 109.5
Si1 C2 H2B 109.5
H2A C2 H2B 109.5
Si1 C2 H2C 109.5
H2A C2 H2C 109.5
H2B C2 H2C 109.5
P1 C3 Si1 111.7(3)
P1 C3 H3A 109.3
Si1 C3 H3A 109.3
P1 C3 H3B 109.3
Si1 C3 H3B 109.3
H3A C3 H3B 108.0
C7 C4 C5 107.0(6)
C7 C4 C6 107.8(5)
C5 C4 C6 109.1(6)
C7 C4 P1 109.0(5)
C5 C4 P1 112.2(4)
C6 C4 P1 111.6(4)
C4 C5 H5A 109.5
C4 C5 H5B 109.5
H5A C5 H5B 109.5
C4 C5 H5C 109.5
H5A C5 H5C 109.5
H5B C5 H5C 109.5
C4 C6 H6A 109.5
C4 C6 H6B 109.5
H6A C6 H6B 109.5
C4 C6 H6C 109.5
H6A C6 H6C 109.5
H6B C6 H6C 109.5
C4 C7 H7A 109.5
C4 C7 H7B 109.5
H7A C7 H7B 109.5
C4 C7 H7C 109.5
H7A C7 H7C 109.5
H7B C7 H7C 109.5
C11 C8 C9 108.5(5)
C11 C8 C10 107.0(5)
C9 C8 C10 110.3(5)
C11 C8 P1 106.6(4)
C9 C8 P1 110.3(4)
C10 C8 P1 113.9(4)
C8 C9 H9A 109.5
C8 C9 H9B 109.5
H9A C9 H9B 109.5
C8 C9 H9C 109.5
H9A C9 H9C 109.5
H9B C9 H9C 109.5
C8 C10 H10A 109.5
C8 C10 H10B 109.5
H10A C10 H10B 109.5
C8 C10 H10C 109.5
H10A C10 H10C 109.5
H10B C10 H10C 109.5
C8 C11 H11A 109.5
C8 C11 H11B 109.5
H11A C11 H11B 109.5
C8 C11 H11C 109.5
H11A C11 H11C 109.5
H11B C11 H11C 109.5
Si2 C12 H12A 109.5
Si2 C12 H12B 109.5
H12A C12 H12B 109.5
Si2 C12 H12C 109.5
H12A C12 H12C 109.5
H12B C12 H12C 109.5
Si2 C13 H13A 109.5
Si2 C13 H13B 109.5
H13A C13 H13B 109.5
Si2 C13 H13C 109.5
H13A C13 H13C 109.5
H13B C13 H13C 109.5
P2 C14 Si2 112.5(3)
P2 C14 H14A 109.1
Si2 C14 H14A 109.1
P2 C14 H14B 109.1
Si2 C14 H14B 109.1
H14A C14 H14B 107.8
C17 C15 C16 108.2(6)
C17 C15 C18 108.9(6)
C16 C15 C18 108.9(6)
C17 C15 P2 113.4(5)
C16 C15 P2 111.7(5)
C18 C15 P2 105.7(4)
C15 C16 H16A 109.5
C15 C16 H16B 109.5
H16A C16 H16B 109.5
C15 C16 H16C 109.5
H16A C16 H16C 109.5
H16B C16 H16C 109.5
C15 C17 H17A 109.5
C15 C17 H17B 109.5
H17A C17 H17B 109.5
C15 C17 H17C 109.5
H17A C17 H17C 109.5
H17B C17 H17C 109.5
C15 C18 H18A 109.5
C15 C18 H18B 109.5
H18A C18 H18B 109.5
C15 C18 H18C 109.5
H18A C18 H18C 109.5
H18B C18 H18C 109.5
C20 C19 C22 109.5(6)
C20 C19 C21 109.2(5)
C22 C19 C21 107.3(6)
C20 C19 P2 111.3(4)
C22 C19 P2 108.0(4)
C21 C19 P2 111.5(5)
C19 C20 H20A 109.5
C19 C20 H20B 109.5
H20A C20 H20B 109.5
C19 C20 H20C 109.5
H20A C20 H20C 109.5
H20B C20 H20C 109.5
C19 C21 H21A 109.5
C19 C21 H21B 109.5
H21A C21 H21B 109.5
C19 C21 H21C 109.5
H21A C21 H21C 109.5
H21B C21 H21C 109.5
C19 C22 H22A 109.5
C19 C22 H22B 109.5
H22A C22 H22B 109.5
C19 C22 H22C 109.5
H22A C22 H22C 109.5
H22B C22 H22C 109.5

loop_
_geom_bond_atom_site_label_1
_geom_bond_atom_site_label_2
_geom_bond_distance
Os1 N2 1.739(4)
Os1 N1 2.080(4)
Os1 O3 2.161(10)
Os1 N3D 2.275(12)
Os1 P1 2.4372(14)
Os1 P2 2.4385(15)
Os1 H1OS 1.6497
O2 N2 1.179(6)
O3 N3 1.237(8)
N3 O4 1.089(8)
O3D N3D 1.252(16)
P1 C3 1.811(6)
P1 C4 1.895(6)
P1 C8 1.899(6)
P2 C14 1.808(6)
P2 C15 1.880(6)
P2 C19 1.891(6)
Si1 N1 1.728(5)
Si1 C1 1.866(6)
Si1 C2 1.899(6)
Si1 C3 1.900(6)
Si2 N1 1.720(5)
Si2 C13 1.869(7)
Si2 C14 1.881(6)
Si2 C12 1.890(6)
C1 H1A 0.9800
C1 H1B 0.9800
C1 H1C 0.9800
C2 H2A 0.9800
C2 H2B 0.9800
C2 H2C 0.9800
C3 H3A 0.9900
C3 H3B 0.9900
C4 C7 1.513(9)
C4 C5 1.533(8)
C4 C6 1.540(9)
C5 H5A 0.9800
C5 H5B 0.9800
C5 H5C 0.9800
C6 H6A 0.9800
C6 H6B 0.9800
C6 H6C 0.9800
C7 H7A 0.9800
C7 H7B 0.9800
C7 H7C 0.9800
C8 C11 1.530(8)
C8 C9 1.539(9)
C8 C10 1.539(8)
C9 H9A 0.9800
C9 H9B 0.9800
C9 H9C 0.9800
C10 H10A 0.9800
C10 H10B 0.9800
C10 H10C 0.9800
C11 H11A 0.9800
C11 H11B 0.9800
C11 H11C 0.9800
C12 H12A 0.9800
C12 H12B 0.9800
C12 H12C 0.9800
C13 H13A 0.9800
C13 H13B 0.9800
C13 H13C 0.9800
C14 H14A 0.9900
C14 H14B 0.9900
C15 C17 1.538(9)
C15 C16 1.541(9)
C15 C18 1.543(10)
C16 H16A 0.9800
C16 H16B 0.9800
C16 H16C 0.9800
C17 H17A 0.9800
C17 H17B 0.9800
C17 H17C 0.9800
C18 H18A 0.9800
C18 H18B 0.9800
C18 H18C 0.9800
C19 C20 1.529(8)
C19 C22 1.531(9)
C19 C21 1.554(8)
C20 H20A 0.9800
C20 H20B 0.9800
C20 H20C 0.9800
C21 H21A 0.9800
C21 H21B 0.9800
C21 H21C 0.9800
C22 H22A 0.9800
C22 H22B 0.9800
C22 H22C 0.9800

loop_
_geom_torsion_atom_site_label_1
_geom_torsion_atom_site_label_2
_geom_torsion_atom_site_label_3
_geom_torsion_atom_site_label_4
_geom_torsion
N1 Os1 N2 O2 -14(7)
O3 Os1 N2 O2 140(5)
N3D Os1 N2 O2 147(5)
P1 Os1 N2 O2 55(5)
P2 Os1 N2 O2 -118(5)
N2 Os1 O3 N3 20.4(11)
N1 Os1 O3 N3 -161.3(11)
N3D Os1 O3 N3 -9.4(16)
P1 Os1 O3 N3 112.9(11)
P2 Os1 O3 N3 -77.4(11)
Os1 O3 N3 O4 -3.4(16)
N2 Os1 N3D O3D -154.4(9)
N1 Os1 N3D O3D 24.3(9)
O3 Os1 N3D O3D -3.5(15)
P1 Os1 N3D O3D -60.8(9)
P2 Os1 N3D O3D 110.4(9)
N2 Os1 P1 C3 154.5(3)
N1 Os1 P1 C3 -29.0(2)
O3 Os1 P1 C3 52.8(3)
N3D Os1 P1 C3 64.9(4)
P2 Os1 P1 C3 -65.4(3)
N2 Os1 P1 C4 38.1(3)
N1 Os1 P1 C4 -145.4(3)
O3 Os1 P1 C4 -63.6(4)
N3D Os1 P1 C4 -51.6(4)
P2 Os1 P1 C4 178.2(3)
N2 Os1 P1 C8 -89.2(3)
N1 Os1 P1 C8 87.3(2)
O3 Os1 P1 C8 169.1(3)
N3D Os1 P1 C8 -178.9(4)
P2 Os1 P1 C8 50.9(3)
N2 Os1 P2 C14 146.3(3)
N1 Os1 P2 C14 -30.0(2)
O3 Os1 P2 C14 -110.4(3)
N3D Os1 P2 C14 -123.7(4)
P1 Os1 P2 C14 6.3(3)
N2 Os1 P2 C15 -99.5(3)
N1 Os1 P2 C15 84.2(3)
O3 Os1 P2 C15 3.9(4)
N3D Os1 P2 C15 -9.4(4)
P1 Os1 P2 C15 120.5(3)
N2 Os1 P2 C19 32.7(3)
N1 Os1 P2 C19 -143.6(2)
O3 Os1 P2 C19 136.1(3)
N3D Os1 P2 C19 122.8(4)
P1 Os1 P2 C19 -107.3(3)
C13 Si2 N1 Si1 -79.4(4)
C14 Si2 N1 Si1 164.8(3)
C12 Si2 N1 Si1 42.8(4)
C13 Si2 N1 Os1 92.4(3)
C14 Si2 N1 Os1 -23.5(4)
C12 Si2 N1 Os1 -145.5(3)
C1 Si1 N1 Si2 -87.3(4)
C2 Si1 N1 Si2 30.8(4)
C3 Si1 N1 Si2 149.4(3)
C1 Si1 N1 Os1 101.1(4)
C2 Si1 N1 Os1 -140.8(3)
C3 Si1 N1 Os1 -22.2(3)
N2 Os1 N1 Si2 -72(3)
O3 Os1 N1 Si2 134.2(4)
N3D Os1 N1 Si2 127.5(4)
P1 Os1 N1 Si2 -140.9(3)
P2 Os1 N1 Si2 32.2(3)
N2 Os1 N1 Si1 99(3)
O3 Os1 N1 Si1 -54.1(3)
N3D Os1 N1 Si1 -60.8(4)
P1 Os1 N1 Si1 30.8(2)
P2 Os1 N1 Si1 -156.1(3)
C4 P1 C3 Si1 149.1(3)
C8 P1 C3 Si1 -95.6(3)
Os1 P1 C3 Si1 23.5(3)
N1 Si1 C3 P1 -4.8(4)
C1 Si1 C3 P1 -129.8(3)
C2 Si1 C3 P1 118.1(3)
C3 P1 C4 C7 -77.8(5)
C8 P1 C4 C7 167.8(4)
Os1 P1 C4 C7 38.9(5)
C3 P1 C4 C5 40.5(6)
C8 P1 C4 C5 -74.0(6)
Os1 P1 C4 C5 157.2(4)
C3 P1 C4 C6 163.3(4)
C8 P1 C4 C6 48.8(5)
Os1 P1 C4 C6 -80.0(5)
C3 P1 C8 C11 48.4(5)
C4 P1 C8 C11 161.1(4)
Os1 P1 C8 C11 -66.4(4)
C3 P1 C8 C9 166.1(4)
C4 P1 C8 C9 -81.3(5)
Os1 P1 C8 C9 51.2(5)
C3 P1 C8 C10 -69.3(5)
C4 P1 C8 C10 43.3(6)
Os1 P1 C8 C10 175.8(4)
C15 P2 C14 Si2 -99.2(4)
C19 P2 C14 Si2 144.3(3)
Os1 P2 C14 Si2 24.1(4)
N1 Si2 C14 P2 -4.5(4)
C13 Si2 C14 P2 -126.2(4)
C12 Si2 C14 P2 119.5(4)
C14 P2 C15 C17 -59.7(6)
C19 P2 C15 C17 52.7(6)
Os1 P2 C15 C17 -173.5(5)
C14 P2 C15 C16 177.8(5)
C19 P2 C15 C16 -69.9(5)
Os1 P2 C15 C16 64.0(6)
C14 P2 C15 C18 59.6(5)
C19 P2 C15 C18 171.9(4)
Os1 P2 C15 C18 -54.3(5)
C14 P2 C19 C20 166.6(5)
C15 P2 C19 C20 54.6(5)
Os1 P2 C19 C20 -80.7(5)
C14 P2 C19 C22 -73.2(5)
C15 P2 C19 C22 174.9(4)
Os1 P2 C19 C22 39.6(5)
C14 P2 C19 C21 44.4(5)
C15 P2 C19 C21 -67.5(5)
Os1 P2 C19 C21 157.2(4)
